data_7020912
loop_
_publ_author_name
'Marchetti, Fabio'
'Pampaloni, Guido'
'Zacchini, Stefano'

_publ_section_title
;
 The interaction of molybdenum pentachloride with carbonyl compounds.
;
_journal_issue 7
_journal_name_full 'Dalton transactions (Cambridge, England : 2003)'
_journal_page_first 2477
_journal_page_last 2487
_journal_paper_doi 10.1039/c2dt32456c
_journal_volume 42
_journal_year 2013
_chemical_formula_sum 'C17 H12 Cl7 Mo N2 O4'
_chemical_formula_weight 652.38
_chemical_name_systematic
;
?
;
_space_group_IT_number 14
_symmetry_cell_setting monoclinic
_symmetry_space_group_name_Hall '-P 2yn'
_symmetry_space_group_name_H-M 'P 1 21/n 1'
_atom_sites_solution_hydrogens geom
_atom_sites_solution_primary direct
_atom_sites_solution_secondary difmap
_audit_creation_method SHELXL-97
_cell_angle_alpha 90.00
_cell_angle_beta 110.3170(10)
_cell_angle_gamma 90.00
_cell_formula_units_Z 4
_cell_length_a 14.3982(15)
_cell_length_b 9.6192(10)
_cell_length_c 17.9639(19)
_cell_measurement_reflns_used 1133
_cell_measurement_temperature 100(2)
_cell_measurement_theta_max 22.1675
_cell_measurement_theta_min 2.3105
_cell_volume 2333.2(4)
_computing_cell_refinement 'APEX2 (Bruker AXS, 2006)'
_computing_data_collection 'APEX2 (Bruker AXS, 2006)'
_computing_data_reduction 'SAINT (Bruker AXS, 2004)'
_computing_molecular_graphics 'ORTEPIII (johnson, 1996)'
_computing_publication_material 'XCIF (Bruker AXS, 2001)'
_computing_structure_refinement 'SHELXL-97 (Sheldrick, 1997)'
_computing_structure_solution 'SHELXS-97 (Sheldrick, 1990)'
_diffrn_ambient_temperature 100(2)
_diffrn_measured_fraction_theta_full 0.999
_diffrn_measured_fraction_theta_max 0.999
_diffrn_measurement_device_type 'CCD area detector'
_diffrn_measurement_method 'phi and omega scans'
_diffrn_radiation_monochromator graphite
_diffrn_radiation_source 'fine-focus sealed tube'
_diffrn_radiation_type MoK\a
_diffrn_radiation_wavelength 0.71073
_diffrn_reflns_av_R_equivalents 0.0308
_diffrn_reflns_av_sigmaI/netI 0.0296
_diffrn_reflns_limit_h_max 18
_diffrn_reflns_limit_h_min -18
_diffrn_reflns_limit_k_max 12
_diffrn_reflns_limit_k_min -12
_diffrn_reflns_limit_l_max 22
_diffrn_reflns_limit_l_min -22
_diffrn_reflns_number 18871
_diffrn_reflns_theta_full 26.99
_diffrn_reflns_theta_max 26.99
_diffrn_reflns_theta_min 1.57
_exptl_absorpt_coefficient_mu 1.392
_exptl_absorpt_correction_T_max 0.8508
_exptl_absorpt_correction_T_min 0.7494
_exptl_absorpt_correction_type empirical
_exptl_crystal_colour pale-orange
_exptl_crystal_density_diffrn 1.857
_exptl_crystal_density_method 'not measured'
_exptl_crystal_description prism
_exptl_crystal_F_000 1284
_exptl_crystal_size_max 0.22
_exptl_crystal_size_mid 0.19
_exptl_crystal_size_min 0.12
_refine_diff_density_max 1.935
_refine_diff_density_min -1.033
_refine_diff_density_rms 0.100
_refine_ls_extinction_method none
_refine_ls_goodness_of_fit_ref 1.028
_refine_ls_hydrogen_treatment mixed
_refine_ls_matrix_type full
_refine_ls_number_parameters 286
_refine_ls_number_reflns 5076
_refine_ls_number_restraints 2
_refine_ls_restrained_S_all 1.028
_refine_ls_R_factor_all 0.0466
_refine_ls_R_factor_gt 0.0390
_refine_ls_shift/su_max 0.001
_refine_ls_shift/su_mean 0.000
_refine_ls_structure_factor_coef Fsqd
_refine_ls_weighting_details 'calc w=1/[\s^2^(Fo^2^)+(0.0412P)^2^+5.6671P] where P=(Fo^2^+2Fc^2^)/3'
_refine_ls_weighting_scheme calc
_refine_ls_wR_factor_gt 0.0926
_refine_ls_wR_factor_ref 0.0966
_reflns_number_gt 4407
_reflns_number_total 5076
_reflns_threshold_expression >2sigma(I)
_cod_data_source_file c2dt32456c.txt
_cod_data_source_block p21n2
_cod_original_sg_symbol_H-M P2(1)/n
_cod_database_code 7020912

loop_
_symmetry_equiv_pos_as_xyz
'x, y, z'
'-x+1/2, y+1/2, -z+1/2'
'-x, -y, -z'
'x-1/2, -y-1/2, z-1/2'

loop_
_atom_site_label
_atom_site_type_symbol
_atom_site_fract_x
_atom_site_fract_y
_atom_site_fract_z
_atom_site_U_iso_or_equiv
_atom_site_adp_type
_atom_site_occupancy
_atom_site_symmetry_multiplicity
_atom_site_calc_flag
_atom_site_refinement_flags
Mo1 Mo 0.78753(2) 0.99047(3) 0.028893(18) 0.02298(9) Uani 1 1 d .
Cl2 Cl 0.94500(6) 0.96784(8) 0.12953(5) 0.02463(18) Uani 1 1 d .
Cl3 Cl 0.86136(7) 1.08281(9) -0.05607(5) 0.0304(2) Uani 1 1 d .
Cl4 Cl 0.54175(6) 0.82941(9) 0.13867(5) 0.02860(19) Uani 1 1 d .
Cl5 Cl 0.64267(7) 0.93938(10) -0.07820(7) 0.0426(2) Uani 1 1 d .
Cl6 Cl 0.72607(7) 0.72384(10) 0.25390(5) 0.0338(2) Uani 1 1 d .
Cl7 Cl 0.68040(8) 0.64226(13) 0.79645(7) 0.0480(3) Uani 1 1 d .
Cl8 Cl 0.66067(10) 0.33943(14) 0.79803(8) 0.0586(3) Uani 1 1 d .
O1 O 0.75417(19) 1.1372(3) 0.06050(17) 0.0356(6) Uani 1 1 d .
O3 O 0.81387(16) 0.4778(2) -0.02973(13) 0.0225(5) Uani 1 1 d .
O2 O 0.82944(17) 0.7754(2) -0.00630(14) 0.0230(5) Uani 1 1 d .
O4 O 0.73476(19) 0.8611(2) 0.09815(16) 0.0314(6) Uani 1 1 d .
C2 C 0.8767(2) 0.7120(3) -0.04081(19) 0.0205(6) Uani 1 1 d .
C4 C 1.0465(2) 0.6503(3) -0.1445(2) 0.0233(7) Uani 1 1 d .
H4 H 1.0766 0.7354 -0.1506 0.028 Uiso 1 1 calc R
C7 C 0.9581(3) 0.3955(3) -0.1256(2) 0.0253(7) Uani 1 1 d .
H7 H 0.9286 0.3103 -0.1189 0.030 Uiso 1 1 calc R
C5 C 1.0700(3) 0.5248(3) -0.1729(2) 0.0255(7) Uani 1 1 d .
H5 H 1.1174 0.5251 -0.1988 0.031 Uiso 1 1 calc R
C3 C 0.9778(2) 0.6449(3) -0.10724(18) 0.0186(6) Uani 1 1 d .
C6 C 1.0266(3) 0.3997(3) -0.1647(2) 0.0261(7) Uani 1 1 d .
H6 H 1.0435 0.3168 -0.1857 0.031 Uiso 1 1 calc R
C8 C 0.9343(2) 0.5196(3) -0.0966(2) 0.0220(7) Uani 1 1 d .
C1 C 0.8678(2) 0.5517(3) -0.05312(19) 0.0213(6) Uani 1 1 d .
C12 C 0.6956(2) 0.7458(4) 0.0978(2) 0.0243(7) Uani 1 1 d .
C11 C 0.6409(2) 0.7098(4) 0.1553(2) 0.0237(7) Uani 1 1 d .
C14 C 0.6211(2) 0.3937(3) 0.0370(2) 0.0238(7) Uani 1 1 d .
H14 H 0.6438 0.3676 -0.0048 0.029 Uiso 1 1 calc R
C18 C 0.6073(2) 0.5629(4) 0.13250(19) 0.0225(7) Uani 1 1 d .
C17 C 0.5536(3) 0.4737(4) 0.1609(2) 0.0282(7) Uani 1 1 d .
H17 H 0.5308 0.5009 0.2025 0.034 Uiso 1 1 calc R
C15 C 0.5665(2) 0.3028(4) 0.0665(2) 0.0269(7) Uani 1 1 d .
H15 H 0.5518 0.2123 0.0444 0.032 Uiso 1 1 calc R
C13 C 0.6405(2) 0.5233(3) 0.07181(19) 0.0210(6) Uani 1 1 d .
C16 C 0.5332(3) 0.3417(4) 0.1272(2) 0.0284(8) Uani 1 1 d .
H16 H 0.4962 0.2777 0.1459 0.034 Uiso 1 1 calc R
N1 N 0.9413(2) 0.7571(3) -0.07297(16) 0.0202(5) Uani 1 1 d D
H10 H 0.962(3) 0.839(2) -0.068(2) 0.024 Uiso 1 1 d D
N2 N 0.6930(2) 0.6350(3) 0.05311(17) 0.0228(6) Uani 1 1 d D
H20 H 0.723(3) 0.633(4) 0.0205(19) 0.027 Uiso 1 1 d D
C21 C 0.6972(3) 0.4810(6) 0.7546(3) 0.0550(13) Uani 1 1 d .
H21A H 0.6586 0.4818 0.6971 0.066 Uiso 1 1 calc R
H21B H 0.7680 0.4704 0.7611 0.066 Uiso 1 1 calc R

loop_
_atom_site_aniso_label
_atom_site_aniso_U_11
_atom_site_aniso_U_22
_atom_site_aniso_U_33
_atom_site_aniso_U_23
_atom_site_aniso_U_13
_atom_site_aniso_U_12
Mo1 0.02071(15) 0.01474(14) 0.03541(18) -0.00147(11) 0.01218(12) 0.00109(11)
Cl2 0.0270(4) 0.0190(4) 0.0287(4) 0.0015(3) 0.0108(3) -0.0006(3)
Cl3 0.0377(5) 0.0231(4) 0.0332(5) 0.0045(3) 0.0160(4) -0.0021(3)
Cl4 0.0258(4) 0.0303(4) 0.0338(5) -0.0045(3) 0.0155(3) 0.0018(3)
Cl5 0.0256(4) 0.0323(5) 0.0586(6) -0.0015(4) 0.0002(4) -0.0002(4)
Cl6 0.0297(4) 0.0397(5) 0.0289(5) -0.0068(4) 0.0064(4) -0.0033(4)
Cl7 0.0355(5) 0.0621(7) 0.0422(6) 0.0119(5) 0.0080(4) -0.0033(5)
Cl8 0.0606(7) 0.0584(7) 0.0536(7) -0.0138(6) 0.0157(6) 0.0043(6)
O1 0.0323(14) 0.0207(12) 0.0576(18) -0.0061(12) 0.0204(13) 0.0057(11)
O3 0.0206(11) 0.0246(11) 0.0251(12) 0.0064(9) 0.0117(10) 0.0010(9)
O2 0.0258(12) 0.0166(10) 0.0315(13) 0.0001(9) 0.0160(10) 0.0011(9)
O4 0.0348(14) 0.0242(12) 0.0463(16) -0.0067(11) 0.0282(12) -0.0080(11)
C2 0.0205(15) 0.0160(14) 0.0246(16) 0.0011(12) 0.0073(13) -0.0004(12)
C4 0.0278(17) 0.0185(15) 0.0279(17) 0.0030(13) 0.0150(14) -0.0010(13)
C7 0.0325(18) 0.0170(15) 0.0277(18) 0.0009(13) 0.0119(15) -0.0006(13)
C5 0.0313(18) 0.0251(16) 0.0248(17) 0.0047(14) 0.0159(15) 0.0027(14)
C3 0.0220(15) 0.0136(13) 0.0203(15) -0.0005(12) 0.0075(12) 0.0017(12)
C6 0.0351(19) 0.0177(15) 0.0282(18) 0.0008(13) 0.0145(15) 0.0038(14)
C8 0.0249(16) 0.0172(15) 0.0251(17) 0.0007(12) 0.0102(14) -0.0014(12)
C1 0.0213(15) 0.0180(15) 0.0221(16) -0.0011(13) 0.0043(13) -0.0011(12)
C12 0.0206(15) 0.0249(16) 0.0295(18) -0.0024(14) 0.0116(14) 0.0003(13)
C11 0.0192(15) 0.0295(17) 0.0237(17) -0.0022(14) 0.0093(13) -0.0009(13)
C14 0.0218(16) 0.0234(16) 0.0269(17) 0.0002(13) 0.0094(13) 0.0017(13)
C18 0.0182(15) 0.0263(16) 0.0226(16) 0.0014(13) 0.0066(13) 0.0002(13)
C17 0.0241(17) 0.0343(19) 0.0273(18) 0.0025(15) 0.0103(14) -0.0013(15)
C15 0.0226(16) 0.0232(16) 0.0330(19) 0.0028(14) 0.0075(14) -0.0017(13)
C13 0.0171(14) 0.0208(15) 0.0247(17) 0.0030(13) 0.0067(13) 0.0011(12)
C16 0.0231(16) 0.0319(18) 0.0292(18) 0.0068(15) 0.0078(14) -0.0061(14)
N1 0.0238(13) 0.0127(12) 0.0260(14) -0.0015(11) 0.0111(11) -0.0011(11)
N2 0.0236(14) 0.0226(14) 0.0272(15) -0.0005(12) 0.0151(12) -0.0009(11)
C21 0.031(2) 0.096(4) 0.034(2) -0.007(2) 0.0067(18) 0.003(2)

loop_
_atom_type_symbol
_atom_type_description
_atom_type_scat_dispersion_real
_atom_type_scat_dispersion_imag
_atom_type_scat_source
C C 0.0033 0.0016 'International Tables Vol C Tables 4.2.6.8 and 6.1.1.4'
H H 0.0000 0.0000 'International Tables Vol C Tables 4.2.6.8 and 6.1.1.4'
N N 0.0061 0.0033 'International Tables Vol C Tables 4.2.6.8 and 6.1.1.4'
O O 0.0106 0.0060 'International Tables Vol C Tables 4.2.6.8 and 6.1.1.4'
Cl Cl 0.1484 0.1585 'International Tables Vol C Tables 4.2.6.8 and 6.1.1.4'
Mo Mo -1.6832 0.6857 'International Tables Vol C Tables 4.2.6.8 and 6.1.1.4'

loop_
_geom_angle_atom_site_label_1
_geom_angle_atom_site_label_2
_geom_angle_atom_site_label_3
_geom_angle
O1 Mo1 O4 95.47(12)
O1 Mo1 O2 174.59(11)
O4 Mo1 O2 79.15(9)
O1 Mo1 Cl3 98.81(10)
O4 Mo1 Cl3 165.64(7)
O2 Mo1 Cl3 86.54(6)
O1 Mo1 Cl5 100.30(10)
O4 Mo1 Cl5 87.70(8)
O2 Mo1 Cl5 80.21(6)
Cl3 Mo1 Cl5 91.19(4)
O1 Mo1 Cl2 97.56(10)
O4 Mo1 Cl2 86.57(8)
O2 Mo1 Cl2 81.63(6)
Cl3 Mo1 Cl2 90.08(3)
Cl5 Mo1 Cl2 161.68(3)
C2 O2 Mo1 145.8(2)
C12 O4 Mo1 142.1(2)
O2 C2 N1 130.7(3)
O2 C2 C1 122.0(3)
N1 C2 C1 107.3(3)
C3 C4 C5 116.8(3)
C3 C4 H4 121.6
C5 C4 H4 121.6
C8 C7 C6 118.1(3)
C8 C7 H7 120.9
C6 C7 H7 120.9
C6 C5 C4 122.4(3)
C6 C5 H5 118.8
C4 C5 H5 118.8
C4 C3 C8 122.0(3)
C4 C3 N1 127.9(3)
C8 C3 N1 110.1(3)
C5 C6 C7 120.1(3)
C5 C6 H6 119.9
C7 C6 H6 119.9
C7 C8 C3 120.5(3)
C7 C8 C1 132.2(3)
C3 C8 C1 107.3(3)
O3 C1 C8 132.0(3)
O3 C1 C2 123.7(3)
C8 C1 C2 104.4(3)
O4 C12 N2 129.7(3)
O4 C12 C11 122.2(3)
N2 C12 C11 108.1(3)
C18 C11 C12 102.7(3)
C18 C11 Cl6 112.9(2)
C12 C11 Cl6 108.4(2)
C18 C11 Cl4 113.5(2)
C12 C11 Cl4 108.1(2)
Cl6 C11 Cl4 110.77(18)
C13 C14 C15 116.5(3)
C13 C14 H14 121.8
C15 C14 H14 121.8
C17 C18 C13 121.0(3)
C17 C18 C11 131.2(3)
C13 C18 C11 107.8(3)
C18 C17 C16 118.0(3)
C18 C17 H17 121.0
C16 C17 H17 121.0
C16 C15 C14 121.5(3)
C16 C15 H15 119.2
C14 C15 H15 119.2
C14 C13 C18 122.3(3)
C14 C13 N2 128.1(3)
C18 C13 N2 109.6(3)
C15 C16 C17 120.7(3)
C15 C16 H16 119.6
C17 C16 H16 119.6
C2 N1 C3 111.0(3)
C2 N1 H10 123(3)
C3 N1 H10 126(3)
C12 N2 C13 111.7(3)
C12 N2 H20 122(3)
C13 N2 H20 126(3)
Cl8 C21 Cl7 112.8(3)
Cl8 C21 H21A 109.0
Cl7 C21 H21A 109.0
Cl8 C21 H21B 109.0
Cl7 C21 H21B 109.0
H21A C21 H21B 107.8

loop_
_geom_bond_atom_site_label_1
_geom_bond_atom_site_label_2
_geom_bond_distance
Mo1 O1 1.654(2)
Mo1 O4 2.081(2)
Mo1 O2 2.304(2)
Mo1 Cl3 2.3185(9)
Mo1 Cl5 2.3465(10)
Mo1 Cl2 2.3685(9)
Cl4 C11 1.776(3)
Cl6 C11 1.775(3)
Cl7 C21 1.776(5)
Cl8 C21 1.739(6)
O3 C1 1.229(4)
O2 C2 1.230(4)
O4 C12 1.243(4)
C2 N1 1.327(4)
C2 C1 1.557(4)
C4 C3 1.374(4)
C4 C5 1.398(5)
C4 H4 0.9500
C7 C8 1.391(4)
C7 C6 1.395(5)
C7 H7 0.9500
C5 C6 1.387(5)
C5 H5 0.9500
C3 C8 1.402(4)
C3 N1 1.430(4)
C6 H6 0.9500
C8 C1 1.464(5)
C12 N2 1.327(4)
C12 C11 1.541(4)
C11 C18 1.503(5)
C14 C13 1.379(5)
C14 C15 1.397(5)
C14 H14 0.9500
C18 C17 1.368(5)
C18 C13 1.387(5)
C17 C16 1.394(5)
C17 H17 0.9500
C15 C16 1.386(5)
C15 H15 0.9500
C13 N2 1.419(4)
C16 H16 0.9500
N1 H10 0.840(18)
N2 H20 0.845(18)
C21 H21A 0.9900
C21 H21B 0.9900

loop_
_geom_hbond_atom_site_label_D
_geom_hbond_atom_site_label_H
_geom_hbond_atom_site_label_A
_geom_hbond_distance_DH
_geom_hbond_distance_HA
_geom_hbond_distance_DA
_geom_hbond_angle_DHA
_geom_hbond_site_symmetry_A
N1 H10 Cl2 0.840(18) 2.73(3) 3.445(3) 144(3) 3_775
N1 H10 Cl3 0.840(18) 2.80(3) 3.388(3) 128(3) .
N1 H10 Cl3 0.840(18) 2.84(3) 3.353(3) 121(3) 3_775
N2 H20 O2 0.845(18) 2.22(3) 2.877(3) 134(3) .
N2 H20 O3 0.845(18) 2.36(3) 3.054(4) 140(3) .

loop_
_geom_torsion_atom_site_label_1
_geom_torsion_atom_site_label_2
_geom_torsion_atom_site_label_3
_geom_torsion_atom_site_label_4
_geom_torsion
O1 Mo1 O2 C2 -162.3(11)
O4 Mo1 O2 C2 -168.7(4)
Cl3 Mo1 O2 C2 10.0(4)
Cl5 Mo1 O2 C2 101.8(4)
Cl2 Mo1 O2 C2 -80.6(4)
O1 Mo1 O4 C12 145.4(4)
O2 Mo1 O4 C12 -35.2(4)
Cl3 Mo1 O4 C12 -40.5(6)
Cl5 Mo1 O4 C12 45.3(4)
Cl2 Mo1 O4 C12 -117.3(4)
Mo1 O2 C2 N1 7.1(7)
Mo1 O2 C2 C1 -173.4(2)
C3 C4 C5 C6 0.2(5)
C5 C4 C3 C8 1.2(5)
C5 C4 C3 N1 179.8(3)
C4 C5 C6 C7 -1.2(5)
C8 C7 C6 C5 0.9(5)
C6 C7 C8 C3 0.4(5)
C6 C7 C8 C1 -179.3(3)
C4 C3 C8 C7 -1.5(5)
N1 C3 C8 C7 179.6(3)
C4 C3 C8 C1 178.3(3)
N1 C3 C8 C1 -0.6(4)
C7 C8 C1 O3 0.0(6)
C3 C8 C1 O3 -179.8(3)
C7 C8 C1 C2 -179.4(4)
C3 C8 C1 C2 0.9(3)
O2 C2 C1 O3 0.0(5)
N1 C2 C1 O3 179.7(3)
O2 C2 C1 C8 179.4(3)
N1 C2 C1 C8 -0.9(3)
Mo1 O4 C12 N2 19.8(7)
Mo1 O4 C12 C11 -161.4(3)
O4 C12 C11 C18 179.9(3)
N2 C12 C11 C18 -1.1(3)
O4 C12 C11 Cl6 -60.4(4)
N2 C12 C11 Cl6 118.5(3)
O4 C12 C11 Cl4 59.7(4)
N2 C12 C11 Cl4 -121.3(3)
C12 C11 C18 C17 -178.8(3)
Cl6 C11 C18 C17 64.7(4)
Cl4 C11 C18 C17 -62.4(4)
C12 C11 C18 C13 0.9(3)
Cl6 C11 C18 C13 -115.6(3)
Cl4 C11 C18 C13 117.3(3)
C13 C18 C17 C16 0.1(5)
C11 C18 C17 C16 179.7(3)
C13 C14 C15 C16 0.3(5)
C15 C14 C13 C18 -0.4(5)
C15 C14 C13 N2 -179.4(3)
C17 C18 C13 C14 0.2(5)
C11 C18 C13 C14 -179.5(3)
C17 C18 C13 N2 179.4(3)
C11 C18 C13 N2 -0.4(4)
C14 C15 C16 C17 -0.1(5)
C18 C17 C16 C15 -0.2(5)
O2 C2 N1 C3 -179.8(3)
C1 C2 N1 C3 0.6(4)
C4 C3 N1 C2 -178.8(3)
C8 C3 N1 C2 -0.1(4)
O4 C12 N2 C13 179.8(3)
C11 C12 N2 C13 1.0(4)
C14 C13 N2 C12 178.7(3)
C18 C13 N2 C12 -0.4(4)
